data_4070644
loop_
_publ_author_name
'Jackson, Andrew B.'
'Khosla, Chetna'
'Gaskins, Helen E.'
'White, Peter S.'
'Templeton, Joseph L.'

_publ_section_title
;
 Reduction of \p-Bound Nitriles to \p-Bound Imines in a Tungsten(II)
 Bis(acetylacetonate) Coordination Sphere
;
_journal_issue 6
_journal_name_full Organometallics
_journal_page_first 1322
_journal_paper_doi 10.1021/om7009039
_journal_volume 27
_journal_year 2008
_chemical_formula_moiety 'C19 H22 N O5 W, C F3 O3 S '
_chemical_formula_sum 'C20 H22 F3 N O8 S W'
_chemical_formula_weight 677.29
_chemical_name_systematic ?
_space_group_IT_number 15
_symmetry_cell_setting monoclinic
_symmetry_space_group_name_Hall '-C 2yc'
_symmetry_space_group_name_H-M 'C 1 2/c 1'
_cell_angle_alpha 90.0
_cell_angle_beta 98.730(3)
_cell_angle_gamma 90.0
_cell_formula_units_Z 8
_cell_length_a 28.4062(13)
_cell_length_b 7.6114(3)
_cell_length_c 22.3725(10)
_cell_measurement_reflns_used 7903
_cell_measurement_temperature 173
_cell_measurement_theta_max 25.00
_cell_measurement_theta_min 2.50
_cell_volume 4781.1(4)
_computing_cell_refinement 'Bruker-AXS APEX2'
_computing_data_collection 'Bruker-AXS APEX2'
_computing_data_reduction 'Bruker-AXS APEX2/NRCVAX DATRD2'
_computing_molecular_graphics NRCVAX
_computing_publication_material 'NRCVAX TABLES Jan 94 Version'
_computing_structure_refinement 'NRCVAX LSTSQ'
_computing_structure_solution 'NRCVAX SOLVER'
_diffrn_ambient_temperature 173
_diffrn_measured_fraction_theta_full 1.00
_diffrn_measurement_device 'Bruker-AXS SMART APEX-II'
_diffrn_measurement_method '\w & \f scans'
_diffrn_radiation_monochromator graphite
_diffrn_radiation_source 'xray tube'
_diffrn_radiation_type 'Molybdenum K\a'
_diffrn_radiation_wavelength 0.71073
_diffrn_reflns_av_R_equivalents 0.055
_diffrn_reflns_limit_h_max 33
_diffrn_reflns_limit_h_min -33
_diffrn_reflns_limit_k_max 9
_diffrn_reflns_limit_k_min 0
_diffrn_reflns_limit_l_max 26
_diffrn_reflns_limit_l_min 0
_diffrn_reflns_number 30525
_diffrn_reflns_theta_full 25.00
_diffrn_reflns_theta_max 25.00
_diffrn_reflns_theta_min 0.00
_exptl_absorpt_coefficient_mu 4.99
_exptl_absorpt_correction_T_max 0.9500
_exptl_absorpt_correction_T_min 0.5767
_exptl_absorpt_correction_type multi-scan
_exptl_absorpt_process_details SADABS
_exptl_crystal_colour brown
_exptl_crystal_density_diffrn 1.882
_exptl_crystal_description plate
_exptl_crystal_F_000 2640
_exptl_crystal_size_max 0.20
_exptl_crystal_size_mid 0.05
_exptl_crystal_size_min 0.01
_refine_diff_density_max 1.66
_refine_diff_density_min -1.84
_refine_ls_extinction_coef 0.0587(98)
_refine_ls_extinction_method Larson
_refine_ls_goodness_of_fit_ref 1.94
_refine_ls_hydrogen_treatment constr
_refine_ls_matrix_type full
_refine_ls_number_parameters 308
_refine_ls_number_reflns 3329
_refine_ls_R_factor_all 0.056
_refine_ls_R_factor_gt 0.040
_refine_ls_shift/su_max 0.000
_refine_ls_structure_factor_coef F
_refine_ls_weighting_details 1/(\s^2^(F)+0.0001F^2^)
_refine_ls_weighting_scheme calc
_refine_ls_wR_factor_all 0.044
_refine_ls_wR_factor_ref 0.042
_reflns_number_gt 3332
_reflns_number_total 4229
_reflns_threshold_expression 'Inet > 2.5\s(Inet)'
_cod_data_source_file om7009039_si1.cif
_cod_data_source_block c06081
_cod_depositor_comments
;
The following automatic conversions were performed:

'_symmetry_cell_setting' value 'Monoclinic' changed to 'monoclinic'
according to /home/saulius/struct/CIF-dictionaries/cif_core.dic
dictionary named 'cif_core.dic' version 2.4.1 from 2010-06-29.

Automatic conversion script
Id: cif_fix_values 1715 2011-07-08 13:25:40Z adriana 
;
_cod_original_sg_symbol_H-M 'C 2/c'
_cod_original_formula_sum 'C20 H22 F3 N O8 S W '
_cod_database_code 4070644

loop_
_symmetry_equiv_pos_as_xyz
x,y,z
-x,-y,-z
1/2+x,1/2+y,z
1/2-x,1/2-y,-z
-x,y,1/2-z
x,-y,1/2+z
1/2-x,1/2+y,1/2-z
1/2+x,1/2-y,1/2+z

loop_
_atom_site_aniso_label
_atom_site_aniso_U_11
_atom_site_aniso_U_22
_atom_site_aniso_U_33
_atom_site_aniso_U_12
_atom_site_aniso_U_13
_atom_site_aniso_U_23
_atom_site_aniso_type_symbol
W1 0.02213(19) 0.01818(18) 0.02850(19) -0.00243(17) 0.01164(12) -0.00257(17) W
C1 0.036(5) 0.012(4) 0.032(5) -0.011(4) 0.009(4) -0.001(3) C
O2 0.022(3) 0.032(4) 0.042(4) -0.001(3) 0.007(3) 0.002(3) O
C3 0.031(5) 0.024(5) 0.029(5) 0.007(4) 0.004(4) -0.003(3) C
N4 0.021(4) 0.018(4) 0.034(4) -0.007(3) 0.010(3) -0.007(3) N
C5 0.030(5) 0.009(4) 0.036(5) -0.004(4) 0.008(4) -0.005(4) C
C6 0.025(4) 0.013(4) 0.028(4) -0.002(4) 0.009(3) 0.000(4) C
C7 0.020(4) 0.020(4) 0.026(4) 0.003(3) 0.008(3) -0.001(3) C
C8 0.023(5) 0.028(5) 0.037(5) 0.002(4) 0.010(4) -0.004(4) C
C9 0.032(5) 0.019(4) 0.037(5) -0.001(4) 0.019(4) 0.006(4) C
C10 0.038(5) 0.025(5) 0.028(5) -0.004(4) 0.011(4) -0.004(3) C
C11 0.019(4) 0.018(4) 0.037(5) -0.001(3) 0.002(4) -0.005(3) C
O12 0.025(3) 0.023(3) 0.034(3) -0.002(3) 0.009(3) -0.0012(25) O
C13 0.029(5) 0.030(5) 0.042(5) -0.007(4) 0.011(4) -0.004(4) C
C14 0.019(5) 0.020(4) 0.067(6) -0.003(4) 0.014(4) -0.007(4) C
C15 0.026(5) 0.024(5) 0.044(5) -0.001(4) 0.011(4) -0.002(4) C
O16 0.030(3) 0.019(3) 0.037(3) -0.003(3) 0.0119(24) -0.002(3) O
C17 0.032(5) 0.019(4) 0.062(7) -0.009(4) 0.015(5) -0.009(4) C
C18 0.025(5) 0.017(5) 0.102(9) 0.003(4) 0.021(5) -0.003(5) C
O19 0.033(3) 0.016(3) 0.034(3) -0.0027(24) 0.013(3) -0.0041(24) O
C20 0.025(5) 0.030(5) 0.029(5) 0.004(4) 0.006(3) 0.001(4) C
C21 0.028(5) 0.029(5) 0.033(5) 0.003(4) 0.014(4) 0.004(4) C
C22 0.016(4) 0.027(5) 0.031(5) -0.002(3) 0.007(4) -0.007(4) C
O23 0.024(3) 0.031(3) 0.022(3) -0.002(3) 0.0040(23) 0.002(3) O
C24 0.041(6) 0.039(5) 0.038(5) -0.002(4) 0.018(4) 0.005(4) C
C25 0.038(5) 0.022(5) 0.039(5) -0.004(4) 0.015(4) -0.005(4) C
S1 0.0243(11) 0.0263(12) 0.0321(12) 0.0036(9) 0.0057(9) 0.0049(9) S
C26 0.035(6) 0.038(6) 0.050(6) -0.010(4) 0.007(5) -0.003(4) C
F27 0.026(3) 0.139(7) 0.068(4) 0.015(4) -0.008(3) 0.021(4) F
F28 0.061(5) 0.103(6) 0.091(5) -0.007(4) -0.005(4) -0.050(4) F
F29 0.081(5) 0.151(8) 0.048(4) -0.046(5) -0.015(4) 0.043(4) F
O30 0.023(3) 0.064(5) 0.039(4) -0.005(3) 0.010(3) -0.008(3) O
O31 0.050(4) 0.056(5) 0.059(4) 0.026(4) 0.004(3) -0.015(4) O
O32 0.039(4) 0.052(5) 0.082(5) -0.011(3) -0.004(4) 0.034(4) O

loop_
_atom_site_label
_atom_site_fract_x
_atom_site_fract_y
_atom_site_fract_z
_atom_site_U_iso_or_equiv
_atom_site_thermal_displace_type
_atom_site_type_symbol
W1 0.846024(11) 0.06022(4) 0.123493(15) 0.02213(17) Uani W
C1 0.7821(3) 0.1696(10) 0.0996(4) 0.027(5) Uani C
O2 0.74603(20) 0.2349(7) 0.0833(3) 0.032(4) Uani O
C3 0.8852(3) -0.0993(10) 0.2593(4) 0.028(4) Uani C
N4 0.85481(23) -0.0189(8) 0.2086(3) 0.024(3) Uani N
C5 0.8124(3) 0.0439(10) 0.1991(4) 0.025(4) Uani C
C6 0.7763(3) 0.0625(10) 0.2377(3) 0.021(4) Uani C
C7 0.7282(3) 0.0353(10) 0.2141(3) 0.021(4) Uani C
C8 0.6949(3) 0.0370(11) 0.2529(4) 0.028(5) Uani C
C9 0.7081(3) 0.0693(10) 0.3144(4) 0.028(4) Uani C
C10 0.7545(3) 0.1020(10) 0.3366(4) 0.030(4) Uani C
C11 0.7892(3) 0.0943(9) 0.2990(4) 0.025(4) Uani C
O12 0.87954(19) 0.2933(7) 0.14551(24) 0.027(3) Uani O
C13 0.9257(3) 0.3151(12) 0.1619(4) 0.033(5) Uani C
C14 0.9614(3) 0.1934(11) 0.1589(4) 0.035(5) Uani C
C15 0.9546(3) 0.0200(10) 0.1368(4) 0.031(5) Uani C
O16 0.91325(19) -0.0527(7) 0.12144(23) 0.028(3) Uani O
C17 0.9389(3) 0.4948(11) 0.1844(4) 0.037(5) Uani C
C18 0.9965(3) -0.0942(11) 0.1302(5) 0.047(6) Uani C
O19 0.85472(19) 0.1341(7) 0.03825(24) 0.027(3) Uani O
C20 0.8544(3) 0.0454(11) -0.0101(4) 0.028(4) Uani C
C21 0.8402(3) -0.1290(11) -0.0165(4) 0.029(5) Uani C
C22 0.8272(3) -0.2316(10) 0.0308(4) 0.024(4) Uani C
O23 0.82504(18) -0.1703(7) 0.08321(23) 0.026(3) Uani O
C24 0.8714(3) 0.1405(12) -0.0612(4) 0.038(5) Uani C
C25 0.8136(3) -0.4203(11) 0.0206(4) 0.032(5) Uani C
S1 0.59182(7) 0.9111(3) 0.13564(9) 0.0274(10) Uani S
C26 0.5523(3) 0.8977(12) 0.0639(4) 0.041(5) Uani C
F27 0.50835(20) 0.9285(10) 0.0695(3) 0.079(5) Uani F
F28 0.55244(24) 0.7307(10) 0.0432(3) 0.087(5) Uani F
F29 0.5663(3) 0.9944(11) 0.0228(3) 0.096(5) Uani F
O30 0.63865(20) 0.9106(8) 0.1185(3) 0.041(4) Uani O
O31 0.57961(24) 1.0778(9) 0.1595(3) 0.055(4) Uani O
O32 0.58096(23) 0.7636(9) 0.1693(3) 0.059(4) Uani O
H3a 0.915 -0.130 0.247 0.0379 Uiso H
H3b 0.890 -0.018 0.292 0.0379 Uiso H
H3c 0.870 -0.203 0.272 0.0379 Uiso H
H7 0.719 0.016 0.172 0.0319 Uiso H
H8 0.662 0.015 0.237 0.0390 Uiso H
H9 0.684 0.069 0.341 0.0394 Uiso H
H10 0.763 0.129 0.379 0.0404 Uiso H
H11 0.822 0.111 0.315 0.0346 Uiso H
H14 0.993 0.228 0.175 0.0454 Uiso H
H17a 0.911 0.564 0.183 0.0479 Uiso H
H17b 0.955 0.488 0.225 0.0479 Uiso H
H17c 0.960 0.548 0.159 0.0479 Uiso H
H18a 0.985 -0.206 0.114 0.0582 Uiso H
H18b 1.016 -0.039 0.104 0.0582 Uiso H
H18c 1.015 -0.111 0.169 0.0582 Uiso H
H21 0.840 -0.184 -0.055 0.0400 Uiso H
H24a 0.879 0.259 -0.049 0.0493 Uiso H
H24b 0.899 0.083 -0.072 0.0493 Uiso H
H24c 0.846 0.141 -0.095 0.0493 Uiso H
H25a 0.806 -0.469 0.057 0.0429 Uiso H
H25b 0.787 -0.429 -0.011 0.0429 Uiso H
H25c 0.840 -0.485 0.009 0.0429 Uiso H

loop_
_atom_type_symbol
_atom_type_scat_dispersion_real
_atom_type_scat_dispersion_imag
_atom_type_scat_source
C 0.003 0.002 'International Tables Vol. IV Table 2.2B'
H 0.000 0.000 'International Tables Vol. IV Table 2.2B'
F 0.017 0.010 'International Tables Vol. IV Table 2.2B'
N 0.006 0.003 'International Tables Vol. IV Table 2.2B'
O 0.011 0.006 'International Tables Vol. IV Table 2.2B'
S 0.125 0.123 'International Tables Vol. IV Table 2.2B'
W -0.849 6.872 'International Tables Vol. IV Table 2.2B'

loop_
_geom_angle_atom_site_label_1
_geom_angle_atom_site_label_2
_geom_angle_atom_site_label_3
_geom_angle
C(1) W(1) N(4) 111.2(3)
C(1) W(1) C(5) 74.4(3)
C(1) W(1) O(12) 94.3(3)
C(1) W(1) O(16) 163.3(3)
C(1) W(1) O(19) 82.4(3)
C(1) W(1) O(23) 92.7(3)
N(4) W(1) C(5) 36.9(3)
N(4) W(1) O(12) 92.64(22)
N(4) W(1) O(16) 85.08(23)
N(4) W(1) O(19) 165.84(24)
N(4) W(1) O(23) 98.69(22)
C(5) W(1) O(12) 96.39(25)
C(5) W(1) O(16) 121.8(3)
C(5) W(1) O(19) 156.6(3)
C(5) W(1) O(23) 99.86(24)
O(12) W(1) O(16) 88.19(20)
O(12) W(1) O(19) 82.38(20)
O(12) W(1) O(23) 163.53(20)
O(16) W(1) O(19) 81.54(21)
O(16) W(1) O(23) 80.95(20)
O(19) W(1) O(23) 83.79(20)
W(1) C(1) O(2) 176.8(7)
N(4) C(3) H(3a) 109.5
N(4) C(3) H(3b) 109.3
N(4) C(3) H(3c) 109.5
H(3a) C(3) H(3b) 109.5
H(3a) C(3) H(3c) 109.5
H(3b) C(3) H(3c) 109.5
W(1) N(4) C(3) 148.7(5)
W(1) N(4) C(5) 75.4(5)
C(3) N(4) C(5) 135.9(7)
W(1) C(5) N(4) 67.7(4)
W(1) C(5) C(6) 160.2(6)
N(4) C(5) C(6) 132.1(7)
C(5) C(6) C(7) 119.9(7)
C(5) C(6) C(11) 120.3(7)
C(7) C(6) C(11) 119.6(7)
C(6) C(7) C(8) 118.9(7)
C(6) C(7) H(7) 120.2
C(8) C(7) H(7) 120.9
C(7) C(8) C(9) 121.1(7)
C(7) C(8) H(8) 119.7
C(9) C(8) H(8) 119.2
C(8) C(9) C(10) 119.6(7)
C(8) C(9) H(9) 120.1
C(10) C(9) H(9) 120.3
C(9) C(10) C(11) 120.6(7)
C(9) C(10) H(10) 119.6
C(11) C(10) H(10) 119.7
C(6) C(11) C(10) 120.0(7)
C(6) C(11) H(11) 119.5
C(10) C(11) H(11) 120.6
W(1) O(12) C(13) 125.9(5)
O(12) C(13) C(14) 127.5(8)
O(12) C(13) C(17) 113.6(7)
C(14) C(13) C(17) 118.9(8)
C(13) C(14) C(15) 125.5(8)
C(13) C(14) H(14) 117.3
C(15) C(14) H(14) 117.2
C(14) C(15) O(16) 124.1(7)
C(14) C(15) C(18) 120.5(7)
O(16) C(15) C(18) 115.4(7)
W(1) O(16) C(15) 127.6(5)
C(13) C(17) H(17a) 109.3
C(13) C(17) H(17b) 109.6
C(13) C(17) H(17c) 109.6
H(17a) C(17) H(17b) 109.5
H(17a) C(17) H(17c) 109.5
H(17b) C(17) H(17c) 109.5
C(15) C(18) H(18a) 109.4
C(15) C(18) H(18b) 109.5
C(15) C(18) H(18c) 109.5
H(18a) C(18) H(18b) 109.5
H(18a) C(18) H(18c) 109.5
H(18b) C(18) H(18c) 109.5
W(1) O(19) C(20) 131.4(5)
O(19) C(20) C(21) 124.0(7)
O(19) C(20) C(24) 115.5(7)
C(21) C(20) C(24) 120.4(7)
C(20) C(21) C(22) 123.8(7)
C(20) C(21) H(21) 118.3
C(22) C(21) H(21) 117.9
C(21) C(22) O(23) 123.0(7)
C(21) C(22) C(25) 120.6(7)
O(23) C(22) C(25) 116.4(7)
W(1) O(23) C(22) 132.6(5)
C(20) C(24) H(24a) 109.6
C(20) C(24) H(24b) 109.9
C(20) C(24) H(24c) 108.9
H(24a) C(24) H(24b) 109.5
H(24a) C(24) H(24c) 109.5
H(24b) C(24) H(24c) 109.5
C(22) C(25) H(25a) 109.1
C(22) C(25) H(25b) 109.6
C(22) C(25) H(25c) 109.8
H(25a) C(25) H(25b) 109.5
H(25a) C(25) H(25c) 109.5
H(25b) C(25) H(25c) 109.5
C(26) S(1) O(30) 103.6(4)
C(26) S(1) O(31) 103.0(4)
C(26) S(1) O(32) 105.7(4)
O(30) S(1) O(31) 112.7(4)
O(30) S(1) O(32) 115.2(4)
O(31) S(1) O(32) 114.8(5)
S(1) C(26) F(27) 112.3(7)
S(1) C(26) F(28) 108.8(7)
S(1) C(26) F(29) 112.5(6)
F(27) C(26) F(28) 104.8(8)
F(27) C(26) F(29) 111.8(9)
F(28) C(26) F(29) 106.0(9)

loop_
_geom_bond_atom_site_label_1
_geom_bond_atom_site_label_2
_geom_bond_distance
W(1) C(1) 1.994(9)
W(1) N(4) 1.977(7)
W(1) C(5) 2.069(8)
W(1) O(12) 2.038(5)
W(1) O(16) 2.101(5)
W(1) O(19) 2.039(5)
W(1) O(23) 2.020(5)
C(1) O(2) 1.148(11)
C(3) N(4) 1.452(10)
C(3) H(3a) 0.960
C(3) H(3b) 0.960
C(3) H(3c) 0.960
N(4) C(5) 1.283(10)
C(5) C(6) 1.444(11)
C(6) C(7) 1.404(10)
C(6) C(11) 1.385(11)
C(7) C(8) 1.378(10)
C(7) H(7) 0.960
C(8) C(9) 1.392(11)
C(8) H(8) 0.960
C(9) C(10) 1.357(12)
C(9) H(9) 0.960
C(10) C(11) 1.392(11)
C(10) H(10) 0.960
C(11) H(11) 0.960
O(12) C(13) 1.316(10)
C(13) C(14) 1.383(12)
C(13) C(17) 1.486(12)
C(14) C(15) 1.413(12)
C(14) H(14) 0.960
C(15) O(16) 1.297(10)
C(15) C(18) 1.498(12)
C(17) H(17a) 0.960
C(17) H(17b) 0.960
C(17) H(17c) 0.960
C(18) H(18a) 0.960
C(18) H(18b) 0.960
C(18) H(18c) 0.960
O(19) C(20) 1.275(10)
C(20) C(21) 1.388(12)
C(20) C(24) 1.494(12)
C(21) C(22) 1.410(11)
C(21) H(21) 0.960
C(22) O(23) 1.272(9)
C(22) C(25) 1.496(11)
C(24) H(24a) 0.960
C(24) H(24b) 0.960
C(24) H(24c) 0.960
C(25) H(25a) 0.960
C(25) H(25b) 0.960
C(25) H(25c) 0.960
S(1) C(26) 1.817(10)
S(1) O(30) 1.440(6)
S(1) O(31) 1.439(7)
S(1) O(32) 1.411(6)
C(26) F(27) 1.295(11)
C(26) F(28) 1.353(12)
C(26) F(29) 1.287(12)
F(27) F(28) 2.099(10)
F(27) F(29) 2.138(10)
F(28) F(29) 2.109(11)
